data_7054878
loop_
_publ_author_name
'Kim, Jee Eon'
'Carroll, Patrick J.'
'Schelter, Eric J.'

_publ_section_title
;
 Structural variation in cerium aryloxide complexes templated by
 hemilabile K+--amine interactions
;
_journal_issue 8
_journal_name_full 'New J. Chem.'
_journal_page_first 6076
_journal_paper_doi 10.1039/C5NJ00848D
_journal_volume 39
_journal_year 2015
_chemical_formula_sum 'C45 H74 Ce K N6 O4'
_chemical_formula_weight 946.99
_space_group_IT_number 148
_symmetry_cell_setting trigonal
_symmetry_Int_Tables_number 148
_symmetry_space_group_name_Hall '-R 3'
_symmetry_space_group_name_H-M 'R -3 :H'
_atom_sites_solution_hydrogens geom
_atom_sites_solution_primary direct
_audit_creation_method SHELXL-97
_audit_update_record
;
2015-05-21 deposited with the CCDC.
2015-05-26 downloaded from the CCDC.
;
_cell_angle_alpha 90.00
_cell_angle_beta 90.00
_cell_angle_gamma 120.00
_cell_formula_units_Z 18
_cell_length_a 49.697(5)
_cell_length_b 49.697(5)
_cell_length_c 10.6526(12)
_cell_measurement_temperature 143(1)
_cell_volume 22785(4)
_computing_data_collection 'Bruker APEX2'
_computing_data_reduction 'Bruker SAINT'
_computing_structure_refinement 'SHELXL-97 (Sheldrick, 2008)'
_computing_structure_solution 'SHELXS-97 (Sheldrick, 2008)'
_diffrn_ambient_temperature 143(1)
_diffrn_measured_fraction_theta_full 0.992
_diffrn_measured_fraction_theta_max 0.992
_diffrn_measurement_device 'CCD Area Detector'
_diffrn_measurement_device_type 'Bruker APEXII'
_diffrn_measurement_method 'phi and omega scans'
_diffrn_radiation_monochromator graphite
_diffrn_radiation_source 'sealed tube'
_diffrn_radiation_type MoK\a
_diffrn_radiation_wavelength 0.71073
_diffrn_reflns_av_R_equivalents 0.1306
_diffrn_reflns_av_unetI/netI 0.1697
_diffrn_reflns_limit_h_max 63
_diffrn_reflns_limit_h_min -64
_diffrn_reflns_limit_k_max 49
_diffrn_reflns_limit_k_min -59
_diffrn_reflns_limit_l_max 13
_diffrn_reflns_limit_l_min -13
_diffrn_reflns_number 55637
_diffrn_reflns_theta_full 27.52
_diffrn_reflns_theta_max 27.52
_diffrn_reflns_theta_min 1.42
_exptl_absorpt_coefficient_mu 1.024
_exptl_absorpt_correction_T_max 0.7456
_exptl_absorpt_correction_T_min 0.6574
_exptl_absorpt_correction_type multi-scan
_exptl_absorpt_process_details '(SADABS; Sheldrick, 2007)'
_exptl_crystal_density_diffrn 1.242
_exptl_crystal_density_method 'not measured'
_exptl_crystal_description needle
_exptl_crystal_F_000 8958
_exptl_crystal_size_max 0.12
_exptl_crystal_size_mid 0.02
_exptl_crystal_size_min 0.01
_refine_diff_density_max 0.652
_refine_diff_density_min -0.678
_refine_diff_density_rms 0.095
_refine_ls_extinction_method none
_refine_ls_goodness_of_fit_ref 0.800
_refine_ls_hydrogen_treatment constr
_refine_ls_matrix_type full
_refine_ls_number_parameters 515
_refine_ls_number_reflns 11574
_refine_ls_number_restraints 0
_refine_ls_restrained_S_all 0.800
_refine_ls_R_factor_all 0.1606
_refine_ls_R_factor_gt 0.0649
_refine_ls_shift/su_max 0.005
_refine_ls_shift/su_mean 0.000
_refine_ls_structure_factor_coef Fsqd
_refine_ls_weighting_details 'calc w=1/[\s^2^(Fo^2^)+(0.0949P)^2^+0.0000P] where P=(Fo^2^+2Fc^2^)/3'
_refine_ls_weighting_scheme calc
_refine_ls_wR_factor_gt 0.1335
_refine_ls_wR_factor_ref 0.1710
_reflns_number_gt 5490
_reflns_number_total 11574
_reflns_threshold_expression >2sigma(I)
_cod_data_source_file c5nj00848d2.cif
_cod_data_source_block Ce(OtBu)-UP4403
_cod_depositor_comments
;
Adding full bibliography for 7054872--7054879.cif.

2018-03-13
Z value and formula fixed to values more according to usual
chemical conventions.                 miguel
;
_cod_original_formula_sum 'C136 H224 Ce3 K3 N18 O12'
_cod_original_formula_weight 2840.99
_cod_original_formula_units_Z 6
_cod_original_sg_symbol_H-M 'R -3     '
_cod_database_code 7054878

loop_
_symmetry_equiv_pos_as_xyz
'x, y, z'
'-y, x-y, z'
'-x+y, -x, z'
'x+2/3, y+1/3, z+1/3'
'-y+2/3, x-y+1/3, z+1/3'
'-x+y+2/3, -x+1/3, z+1/3'
'x+1/3, y+2/3, z+2/3'
'-y+1/3, x-y+2/3, z+2/3'
'-x+y+1/3, -x+2/3, z+2/3'
'-x, -y, -z'
'y, -x+y, -z'
'x-y, x, -z'
'-x+2/3, -y+1/3, -z+1/3'
'y+2/3, -x+y+1/3, -z+1/3'
'x-y+2/3, x+1/3, -z+1/3'
'-x+1/3, -y+2/3, -z+2/3'
'y+1/3, -x+y+2/3, -z+2/3'
'x-y+1/3, x+2/3, -z+2/3'

loop_
_atom_site_label
_atom_site_type_symbol
_atom_site_fract_x
_atom_site_fract_y
_atom_site_fract_z
_atom_site_U_iso_or_equiv
_atom_site_adp_type
_atom_site_occupancy
_atom_site_symmetry_multiplicity
_atom_site_calc_flag
_atom_site_refinement_flags
Ce1 Ce 0.201835(9) 0.058073(9) 1.03105(3) 0.03544(13) Uani 1 1 d .
K1 K 0.26818(4) 0.06983(4) 0.84593(13) 0.0455(4) Uani 1 1 d .
O1 O 0.25267(10) 0.06896(10) 1.0909(4) 0.0411(11) Uani 1 1 d .
O2 O 0.20760(11) 0.02715(10) 0.8726(4) 0.0411(11) Uani 1 1 d .
O3 O 0.23223(10) 0.09633(10) 0.8760(3) 0.0377(11) Uani 1 1 d .
O4 O 0.16107(11) 0.04895(11) 1.1522(4) 0.0500(13) Uani 1 1 d .
N1 N 0.19822(14) 0.01083(12) 1.1739(4) 0.0430(15) Uani 1 1 d .
N2 N 0.32267(14) 0.11179(15) 0.9957(6) 0.0583(18) Uani 1 1 d .
N3 N 0.15722(13) 0.04426(13) 0.8507(4) 0.0418(14) Uani 1 1 d .
N4 N 0.25658(17) 0.00820(16) 0.7621(6) 0.0618(18) Uani 1 1 d .
N5 N 0.22415(15) 0.11599(13) 1.1275(5) 0.0440(14) Uani 1 1 d .
N6 N 0.26932(14) 0.10035(13) 0.6198(5) 0.0455(15) Uani 1 1 d .
C1 C 0.26875(17) 0.05889(16) 1.1554(5) 0.0398(16) Uani 1 1 d .
C2 C 0.25504(17) 0.02785(17) 1.1948(6) 0.0434(17) Uani 1 1 d .
C3 C 0.27218(18) 0.01799(17) 1.2650(6) 0.0464(18) Uani 1 1 d .
H3 H 0.2625 -0.0026 1.2915 0.062 Uiso 1 1 calc R
C4 C 0.30279(19) 0.03742(19) 1.2967(6) 0.0510(19) Uani 1 1 d .
C5 C 0.31685(17) 0.06807(17) 1.2535(6) 0.0453(18) Uani 1 1 d .
H5 H 0.3376 0.0817 1.2723 0.060 Uiso 1 1 calc R
C6 C 0.30050(16) 0.07852(17) 1.1836(5) 0.0414(17) Uani 1 1 d .
C7 C 0.22360(17) 0.00425(16) 1.1476(6) 0.0456(18) Uani 1 1 d .
H7a H 0.2249 0.0024 1.0575 0.061 Uiso 1 1 calc R
H7b H 0.2181 -0.0157 1.1844 0.061 Uiso 1 1 calc R
C8 C 0.19665(18) 0.01549(17) 1.3097(6) 0.055(2) Uani 1 1 d .
H8a H 0.1942 -0.0024 1.3544 0.083 Uiso 1 1 calc R
H8b H 0.1793 0.0184 1.3269 0.083 Uiso 1 1 calc R
H8c H 0.2155 0.0335 1.3363 0.083 Uiso 1 1 calc R
C9 C 0.16872(17) -0.01618(16) 1.1304(6) 0.054(2) Uani 1 1 d .
H9a H 0.1647 -0.0343 1.1773 0.081 Uiso 1 1 calc R
H9b H 0.1703 -0.0197 1.0428 0.081 Uiso 1 1 calc R
H9c H 0.1520 -0.0121 1.1429 0.081 Uiso 1 1 calc R
C10 C 0.32127(19) 0.0257(2) 1.3709(7) 0.065(2) Uani 1 1 d .
H10a H 0.3076 0.0048 1.3981 0.097 Uiso 1 1 calc R
H10b H 0.3306 0.0388 1.4427 0.097 Uiso 1 1 calc R
H10c H 0.3372 0.0262 1.3183 0.097 Uiso 1 1 calc R
C11 C 0.31723(18) 0.11169(17) 1.1331(7) 0.054(2) Uani 1 1 d .
H11a H 0.3048 0.1214 1.1494 0.072 Uiso 1 1 calc R
H11b H 0.3370 0.1237 1.1759 0.072 Uiso 1 1 calc R
C12 C 0.3459(2) 0.1030(2) 0.9718(8) 0.081(3) Uani 1 1 d .
H12a H 0.3649 0.1172 1.0135 0.121 Uiso 1 1 calc R
H12b H 0.3496 0.1035 0.8831 0.121 Uiso 1 1 calc R
H12c H 0.3387 0.0823 1.0028 0.121 Uiso 1 1 calc R
C13 C 0.3338(2) 0.1435(2) 0.9484(8) 0.082(3) Uani 1 1 d .
H13a H 0.3519 0.1579 0.9947 0.123 Uiso 1 1 calc R
H13b H 0.3178 0.1487 0.9586 0.123 Uiso 1 1 calc R
H13c H 0.3390 0.1444 0.8611 0.123 Uiso 1 1 calc R
C14 C 0.19352(17) 0.00955(15) 0.7726(5) 0.0403(17) Uani 1 1 d .
C15 C 0.17137(17) 0.01369(16) 0.7029(5) 0.0424(17) Uani 1 1 d .
C16 C 0.15448(17) -0.00697(17) 0.6081(5) 0.0462(18) Uani 1 1 d .
H16 H 0.1393 -0.0046 0.5667 0.061 Uiso 1 1 calc R
C17 C 0.15930(19) -0.03110(16) 0.5723(6) 0.0480(19) Uani 1 1 d .
C18 C 0.18294(18) -0.03288(15) 0.6308(6) 0.0474(19) Uani 1 1 d .
H18 H 0.1879 -0.0477 0.6035 0.063 Uiso 1 1 calc R
C19 C 0.20002(19) -0.01314(17) 0.7307(6) 0.050(2) Uani 1 1 d .
C20 C 0.16828(18) 0.04192(16) 0.7254(6) 0.0466(18) Uani 1 1 d .
H20a H 0.1884 0.0603 0.7115 0.062 Uiso 1 1 calc R
H20b H 0.1541 0.0421 0.6634 0.062 Uiso 1 1 calc R
C21 C 0.12745(17) 0.01605(18) 0.8783(7) 0.056(2) Uani 1 1 d .
H21a H 0.1205 0.0178 0.9604 0.084 Uiso 1 1 calc R
H21b H 0.1302 -0.0017 0.8757 0.084 Uiso 1 1 calc R
H21c H 0.1123 0.0137 0.8170 0.084 Uiso 1 1 calc R
C22 C 0.1530(2) 0.07137(17) 0.8520(7) 0.058(2) Uani 1 1 d .
H22a H 0.1722 0.0895 0.8285 0.086 Uiso 1 1 calc R
H22b H 0.1472 0.0741 0.9347 0.086 Uiso 1 1 calc R
H22c H 0.1370 0.0683 0.7934 0.086 Uiso 1 1 calc R
C23 C 0.1402(2) -0.05342(17) 0.4693(6) 0.066(2) Uani 1 1 d .
H23a H 0.1535 -0.0570 0.4152 0.099 Uiso 1 1 calc R
H23b H 0.1300 -0.0447 0.4214 0.099 Uiso 1 1 calc R
H23c H 0.1248 -0.0727 0.5058 0.099 Uiso 1 1 calc R
C24 C 0.2250(2) -0.01639(18) 0.7930(7) 0.058(2) Uani 1 1 d .
H24a H 0.2222 -0.0166 0.8832 0.077 Uiso 1 1 calc R
H24b H 0.2228 -0.0363 0.7695 0.077 Uiso 1 1 calc R
C25 C 0.2640(2) 0.0064(2) 0.6314(8) 0.089(3) Uani 1 1 d .
H25a H 0.2839 0.0239 0.6115 0.133 Uiso 1 1 calc R
H25b H 0.2485 0.0065 0.5783 0.133 Uiso 1 1 calc R
H25c H 0.2645 -0.0125 0.6181 0.133 Uiso 1 1 calc R
C26 C 0.2793(2) 0.0061(3) 0.8431(9) 0.097(3) Uani 1 1 d .
H26a H 0.2762 0.0101 0.9285 0.145 Uiso 1 1 calc R
H26b H 0.2999 0.0212 0.8170 0.145 Uiso 1 1 calc R
H26c H 0.2767 -0.0144 0.8369 0.145 Uiso 1 1 calc R
C27 C 0.24815(15) 0.12640(15) 0.8510(6) 0.0377(16) Uani 1 1 d .
C28 C 0.25819(16) 0.14902(17) 0.9474(6) 0.0437(17) Uani 1 1 d .
C29 C 0.27340(17) 0.18010(18) 0.9192(7) 0.053(2) Uani 1 1 d .
H29 H 0.2789 0.1943 0.9846 0.071 Uiso 1 1 calc R
C30 C 0.28108(17) 0.19145(17) 0.7956(8) 0.053(2) Uani 1 1 d .
C31 C 0.27254(17) 0.16928(18) 0.7035(7) 0.0499(19) Uani 1 1 d .
H31 H 0.2778 0.1760 0.6210 0.066 Uiso 1 1 calc R
C32 C 0.25650(16) 0.13725(16) 0.7258(6) 0.0434(17) Uani 1 1 d .
C33 C 0.25512(18) 0.13865(16) 1.0822(6) 0.0495(19) Uani 1 1 d .
H33a H 0.2686 0.1299 1.0945 0.066 Uiso 1 1 calc R
H33b H 0.2630 0.1570 1.1349 0.066 Uiso 1 1 calc R
C34 C 0.20228(19) 0.12725(18) 1.1095(6) 0.056(2) Uani 1 1 d .
H34a H 0.1826 0.1128 1.1460 0.084 Uiso 1 1 calc R
H34b H 0.1997 0.1293 1.0214 0.084 Uiso 1 1 calc R
H34c H 0.2102 0.1471 1.1494 0.084 Uiso 1 1 calc R
C35 C 0.2272(2) 0.11099(19) 1.2611(6) 0.066(2) Uani 1 1 d .
H35a H 0.2422 0.1044 1.2714 0.099 Uiso 1 1 calc R
H35b H 0.2075 0.0953 1.2933 0.099 Uiso 1 1 calc R
H35c H 0.2340 0.1300 1.3062 0.099 Uiso 1 1 calc R
C36 C 0.2976(2) 0.22562(19) 0.7664(9) 0.074(3) Uani 1 1 d .
H36a H 0.2955 0.2285 0.6786 0.112 Uiso 1 1 calc R
H36b H 0.3192 0.2347 0.7869 0.112 Uiso 1 1 calc R
H36c H 0.2887 0.2355 0.8149 0.112 Uiso 1 1 calc R
C37 C 0.24975(17) 0.11468(17) 0.6220(6) 0.0469(18) Uani 1 1 d .
H37a H 0.2282 0.0983 0.6284 0.062 Uiso 1 1 calc R
H37b H 0.2522 0.1253 0.5428 0.062 Uiso 1 1 calc R
C38 C 0.30100(19) 0.1233(2) 0.5844(8) 0.070(2) Uani 1 1 d .
H38a H 0.3013 0.1294 0.4987 0.105 Uiso 1 1 calc R
H38b H 0.3142 0.1144 0.5933 0.105 Uiso 1 1 calc R
H38c H 0.3084 0.1411 0.6379 0.105 Uiso 1 1 calc R
C39 C 0.2571(2) 0.07412(18) 0.5306(6) 0.069(3) Uani 1 1 d .
H39a H 0.2560 0.0814 0.4482 0.104 Uiso 1 1 calc R
H39b H 0.2367 0.0584 0.5566 0.104 Uiso 1 1 calc R
H39c H 0.2706 0.0655 0.5289 0.104 Uiso 1 1 calc R
C40 C 0.1353(2) 0.04275(19) 1.2301(7) 0.064(2) Uani 1 1 d .
C41 C 0.1166(2) 0.0561(2) 1.1718(9) 0.086(3) Uani 1 1 d .
H41a H 0.1302 0.0777 1.1527 0.129 Uiso 1 1 calc R
H41b H 0.1009 0.0541 1.2299 0.129 Uiso 1 1 calc R
H41c H 0.1069 0.0450 1.0961 0.129 Uiso 1 1 calc R
C42 C 0.1468(2) 0.0578(2) 1.3621(7) 0.091(3) Uani 1 1 d .
H42a H 0.1582 0.0800 1.3540 0.137 Uiso 1 1 calc R
H42b H 0.1601 0.0509 1.3974 0.137 Uiso 1 1 calc R
H42c H 0.1292 0.0518 1.4162 0.137 Uiso 1 1 calc R
C43 C 0.1138(2) 0.0079(2) 1.2486(8) 0.077(3) Uani 1 1 d .
H43a H 0.1059 -0.0018 1.1687 0.116 Uiso 1 1 calc R
H43b H 0.0968 0.0045 1.3018 0.116 Uiso 1 1 calc R
H43c H 0.1251 -0.0009 1.2870 0.116 Uiso 1 1 calc R

loop_
_atom_site_aniso_label
_atom_site_aniso_U_11
_atom_site_aniso_U_22
_atom_site_aniso_U_33
_atom_site_aniso_U_23
_atom_site_aniso_U_13
_atom_site_aniso_U_12
Ce1 0.0461(3) 0.0342(2) 0.02633(16) -0.00044(16) 0.00211(16) 0.0202(2)
K1 0.0503(10) 0.0522(10) 0.0385(8) 0.0115(7) 0.0059(7) 0.0290(9)
O1 0.040(3) 0.038(3) 0.040(2) 0.009(2) -0.005(2) 0.016(2)
O2 0.056(3) 0.032(3) 0.031(2) -0.0031(19) 0.005(2) 0.018(2)
O3 0.049(3) 0.036(3) 0.024(2) -0.0005(18) -0.0006(19) 0.018(2)
O4 0.060(3) 0.053(3) 0.040(2) -0.002(2) 0.013(2) 0.031(3)
N1 0.057(4) 0.036(3) 0.025(3) 0.005(2) -0.001(2) 0.015(3)
N2 0.041(4) 0.066(5) 0.062(4) 0.026(3) 0.001(3) 0.022(4)
N3 0.046(4) 0.043(4) 0.033(3) -0.009(2) -0.006(2) 0.019(3)
N4 0.072(5) 0.056(5) 0.067(4) 0.002(3) 0.006(4) 0.039(4)
N5 0.067(4) 0.043(4) 0.030(3) 0.002(2) -0.003(3) 0.033(3)
N6 0.054(4) 0.039(4) 0.038(3) 0.013(3) -0.003(3) 0.019(3)
C1 0.052(5) 0.046(4) 0.027(3) 0.004(3) 0.003(3) 0.029(4)
C2 0.058(5) 0.047(5) 0.029(3) 0.000(3) -0.001(3) 0.029(4)
C3 0.067(6) 0.043(4) 0.037(4) 0.012(3) 0.003(3) 0.033(4)
C4 0.059(5) 0.066(6) 0.044(4) 0.010(4) 0.007(4) 0.043(5)
C5 0.050(5) 0.051(5) 0.039(4) 0.010(3) 0.000(3) 0.028(4)
C6 0.048(5) 0.051(5) 0.030(3) 0.008(3) -0.001(3) 0.028(4)
C7 0.063(5) 0.036(4) 0.039(4) -0.001(3) -0.002(3) 0.026(4)
C8 0.066(6) 0.048(5) 0.032(4) 0.001(3) -0.001(3) 0.014(4)
C9 0.055(5) 0.038(4) 0.047(4) 0.001(3) -0.010(4) 0.006(4)
C10 0.074(6) 0.079(6) 0.060(5) 0.017(4) -0.002(4) 0.052(5)
C11 0.054(5) 0.045(5) 0.055(4) 0.006(4) -0.009(4) 0.020(4)
C12 0.079(7) 0.094(8) 0.075(6) 0.042(5) 0.020(5) 0.047(6)
C13 0.059(6) 0.083(7) 0.084(6) 0.048(5) -0.005(5) 0.021(5)
C14 0.065(5) 0.027(4) 0.025(3) 0.006(3) 0.011(3) 0.021(4)
C15 0.053(5) 0.037(4) 0.030(3) 0.009(3) 0.013(3) 0.017(4)
C16 0.057(5) 0.050(5) 0.025(3) 0.004(3) 0.002(3) 0.021(4)
C17 0.069(6) 0.034(4) 0.028(3) 0.000(3) 0.009(3) 0.017(4)
C18 0.072(6) 0.029(4) 0.038(4) 0.000(3) 0.024(4) 0.023(4)
C19 0.084(6) 0.048(5) 0.023(3) 0.009(3) 0.007(3) 0.038(5)
C20 0.060(5) 0.047(5) 0.032(3) 0.000(3) -0.006(3) 0.026(4)
C21 0.053(5) 0.062(5) 0.050(4) -0.008(4) -0.001(4) 0.027(5)
C22 0.078(6) 0.051(5) 0.057(4) -0.011(4) -0.009(4) 0.043(5)
C23 0.098(7) 0.045(5) 0.034(4) -0.010(3) 0.003(4) 0.020(5)
C24 0.091(7) 0.050(5) 0.043(4) 0.007(3) 0.020(4) 0.043(5)
C25 0.107(8) 0.099(8) 0.082(6) 0.019(6) 0.044(6) 0.067(7)
C26 0.109(9) 0.115(9) 0.092(7) -0.010(6) -0.014(6) 0.076(8)
C27 0.036(4) 0.029(4) 0.043(4) 0.007(3) -0.007(3) 0.012(3)
C28 0.044(4) 0.042(5) 0.049(4) 0.000(3) -0.006(3) 0.024(4)
C29 0.041(5) 0.042(5) 0.072(5) 0.001(4) -0.004(4) 0.017(4)
C30 0.041(5) 0.037(5) 0.085(6) 0.017(4) 0.015(4) 0.022(4)
C31 0.051(5) 0.051(5) 0.054(4) 0.021(4) 0.008(4) 0.031(4)
C32 0.040(4) 0.039(4) 0.052(4) 0.012(3) -0.005(3) 0.020(4)
C33 0.065(5) 0.038(4) 0.044(4) -0.007(3) -0.012(4) 0.026(4)
C34 0.071(6) 0.054(5) 0.047(4) -0.005(4) -0.001(4) 0.035(5)
C35 0.112(7) 0.059(5) 0.037(4) -0.005(4) -0.018(4) 0.050(5)
C36 0.057(6) 0.053(6) 0.120(7) 0.018(5) 0.013(5) 0.033(5)
C37 0.043(4) 0.057(5) 0.040(4) 0.019(3) 0.005(3) 0.025(4)
C38 0.061(6) 0.061(6) 0.098(7) 0.007(5) 0.015(5) 0.039(5)
C39 0.108(8) 0.061(6) 0.033(4) 0.006(4) 0.001(4) 0.038(5)
C40 0.078(6) 0.057(6) 0.063(5) 0.008(4) 0.030(4) 0.038(5)
C41 0.083(7) 0.086(7) 0.109(7) 0.008(6) 0.036(6) 0.056(7)
C42 0.114(9) 0.095(8) 0.052(5) -0.013(5) 0.029(5) 0.042(7)
C43 0.070(6) 0.079(7) 0.078(6) 0.012(5) 0.026(5) 0.034(6)

loop_
_atom_type_symbol
_atom_type_description
_atom_type_scat_dispersion_real
_atom_type_scat_dispersion_imag
_atom_type_scat_source
C C 0.0033 0.0016 'International Tables Vol C Tables 4.2.6.8 and 6.1.1.4'
H H 0.0000 0.0000 'International Tables Vol C Tables 4.2.6.8 and 6.1.1.4'
N N 0.0061 0.0033 'International Tables Vol C Tables 4.2.6.8 and 6.1.1.4'
O O 0.0106 0.0060 'International Tables Vol C Tables 4.2.6.8 and 6.1.1.4'
K K 0.2009 0.2494 'International Tables Vol C Tables 4.2.6.8 and 6.1.1.4'
Ce Ce -0.2486 2.6331 'International Tables Vol C Tables 4.2.6.8 and 6.1.1.4'

loop_
_geom_angle_atom_site_label_1
_geom_angle_atom_site_label_2
_geom_angle_atom_site_label_3
_geom_angle
O4 Ce1 O1 129.50(16)
O4 Ce1 O2 131.30(16)
O1 Ce1 O2 83.17(15)
O4 Ce1 O3 134.59(16)
O1 Ce1 O3 80.14(14)
O2 Ce1 O3 78.07(14)
O4 Ce1 N5 81.14(18)
O1 Ce1 N5 80.45(17)
O2 Ce1 N5 146.13(16)
O3 Ce1 N5 70.06(15)
O4 Ce1 N1 80.85(17)
O1 Ce1 N1 69.72(16)
O2 Ce1 N1 79.54(15)
O3 Ce1 N1 144.19(16)
N5 Ce1 N1 121.15(15)
O4 Ce1 N3 79.52(16)
O1 Ce1 N3 150.69(15)
O2 Ce1 N3 71.79(16)
O3 Ce1 N3 79.99(15)
N5 Ce1 N3 112.33(16)
N1 Ce1 N3 118.51(17)
O2 K1 O1 71.91(13)
O2 K1 O3 67.82(13)
O1 K1 O3 69.17(13)
O2 K1 N6 103.11(16)
O1 K1 N6 139.09(17)
O3 K1 N6 71.49(15)
O2 K1 N2 140.76(15)
O1 K1 N2 69.02(16)
O3 K1 N2 100.88(17)
N6 K1 N2 108.55(17)
O2 K1 N4 69.76(17)
O1 K1 N4 111.53(17)
O3 K1 N4 134.65(18)
N6 K1 N4 103.83(18)
N2 K1 N4 122.3(2)
O2 K1 C1 82.23(15)
O1 K1 C1 22.36(14)
O3 K1 C1 91.37(15)
N6 K1 C1 157.86(18)
N2 K1 C1 59.92(17)
N4 K1 C1 98.19(18)
C1 O1 Ce1 145.1(4)
C1 O1 K1 106.5(4)
Ce1 O1 K1 90.39(13)
C14 O2 Ce1 142.4(4)
C14 O2 K1 116.4(4)
Ce1 O2 K1 90.82(14)
C27 O3 Ce1 144.9(4)
C27 O3 K1 110.9(4)
Ce1 O3 K1 90.17(14)
C40 O4 Ce1 179.0(5)
C8 N1 C9 110.1(5)
C8 N1 C7 109.8(5)
C9 N1 C7 107.9(5)
C8 N1 Ce1 113.5(4)
C9 N1 Ce1 102.4(4)
C7 N1 Ce1 112.8(4)
C12 N2 C13 109.5(7)
C12 N2 C11 110.1(6)
C13 N2 C11 108.1(7)
C12 N2 K1 106.4(5)
C13 N2 K1 107.1(4)
C11 N2 K1 115.6(4)
C22 N3 C20 108.2(5)
C22 N3 C21 109.7(6)
C20 N3 C21 110.1(5)
C22 N3 Ce1 103.4(4)
C20 N3 Ce1 111.5(4)
C21 N3 Ce1 113.5(4)
C25 N4 C24 111.2(7)
C25 N4 C26 109.3(7)
C24 N4 C26 110.5(7)
C25 N4 K1 115.4(5)
C24 N4 K1 111.6(4)
C26 N4 K1 98.0(5)
C34 N5 C35 110.6(6)
C34 N5 C33 111.1(6)
C35 N5 C33 107.0(6)
C34 N5 Ce1 111.6(4)
C35 N5 Ce1 102.1(4)
C33 N5 Ce1 114.0(4)
C38 N6 C37 110.1(6)
C38 N6 C39 109.4(6)
C37 N6 C39 111.0(6)
C38 N6 K1 111.3(5)
C37 N6 K1 113.9(4)
C39 N6 K1 100.7(4)
O1 C1 C2 121.1(6)
O1 C1 C6 121.7(6)
C2 C1 C6 117.2(6)
O1 C1 K1 51.1(3)
C2 C1 K1 115.8(4)
C6 C1 K1 101.3(4)
C3 C2 C1 120.1(7)
C3 C2 C7 119.1(6)
C1 C2 C7 120.3(6)
C4 C3 C2 122.7(7)
C3 C4 C5 117.3(7)
C3 C4 C10 121.5(7)
C5 C4 C10 121.1(7)
C6 C5 C4 121.3(7)
C5 C6 C1 121.3(7)
C5 C6 C11 119.4(7)
C1 C6 C11 119.2(6)
N1 C7 C2 115.8(6)
N2 C11 C6 110.5(6)
O2 C14 C19 121.9(6)
O2 C14 C15 120.7(6)
C19 C14 C15 117.3(6)
C16 C15 C14 119.9(6)
C16 C15 C20 120.1(6)
C14 C15 C20 119.9(6)
C15 C16 C17 122.6(7)
C18 C17 C16 117.0(6)
C18 C17 C23 121.9(7)
C16 C17 C23 121.1(7)
C17 C18 C19 122.4(7)
C14 C19 C18 120.2(7)
C14 C19 C24 119.3(7)
C18 C19 C24 120.5(7)
N3 C20 C15 115.8(5)
N4 C24 C19 114.4(6)
O3 C27 C28 121.7(6)
O3 C27 C32 120.9(6)
C28 C27 C32 117.4(6)
C29 C28 C27 120.8(6)
C29 C28 C33 119.9(6)
C27 C28 C33 119.0(6)
C28 C29 C30 122.9(7)
C31 C30 C29 115.7(7)
C31 C30 C36 122.2(7)
C29 C30 C36 122.1(8)
C30 C31 C32 124.3(7)
C31 C32 C27 118.9(6)
C31 C32 C37 121.2(6)
C27 C32 C37 119.9(6)
N5 C33 C28 117.7(6)
N6 C37 C32 115.1(6)
O4 C40 C41 110.4(6)
O4 C40 C43 111.4(6)
C41 C40 C43 108.3(8)
O4 C40 C42 110.3(7)
C41 C40 C42 108.4(7)
C43 C40 C42 108.0(7)

loop_
_geom_bond_atom_site_label_1
_geom_bond_atom_site_label_2
_geom_bond_distance
Ce1 O4 2.249(4)
Ce1 O1 2.391(4)
Ce1 O2 2.394(4)
Ce1 O3 2.399(4)
Ce1 N5 2.716(5)
Ce1 N1 2.727(5)
Ce1 N3 2.749(5)
K1 O2 2.694(5)
K1 O1 2.715(4)
K1 O3 2.717(5)
K1 N6 2.832(5)
K1 N2 2.929(6)
K1 N4 2.957(7)
K1 C1 3.343(6)
O1 C1 1.327(8)
O2 C14 1.334(7)
O3 C27 1.322(7)
O4 C40 1.424(8)
N1 C8 1.473(7)
N1 C9 1.483(8)
N1 C7 1.480(9)
N2 C12 1.450(10)
N2 C13 1.471(10)
N2 C11 1.488(9)
N3 C22 1.462(8)
N3 C20 1.470(8)
N3 C21 1.472(9)
N4 C25 1.455(9)
N4 C24 1.466(10)
N4 C26 1.467(11)
N5 C34 1.463(9)
N5 C35 1.466(8)
N5 C33 1.462(9)
N6 C38 1.458(9)
N6 C37 1.465(9)
N6 C39 1.476(9)
C1 C2 1.403(9)
C1 C6 1.412(9)
C2 C3 1.394(9)
C2 C7 1.496(10)
C3 C4 1.375(10)
C4 C5 1.398(10)
C4 C10 1.531(10)
C5 C6 1.381(9)
C6 C11 1.526(10)
C14 C19 1.392(9)
C14 C15 1.425(10)
C15 C16 1.385(9)
C15 C20 1.505(9)
C16 C17 1.389(10)
C17 C18 1.371(10)
C17 C23 1.511(9)
C18 C19 1.408(10)
C19 C24 1.486(11)
C27 C28 1.416(9)
C27 C32 1.421(9)
C28 C29 1.371(9)
C28 C33 1.508(9)
C29 C30 1.408(10)
C30 C31 1.374(10)
C30 C36 1.503(10)
C31 C32 1.399(9)
C32 C37 1.488(10)
C40 C41 1.519(12)
C40 C43 1.525(11)
C40 C42 1.561(11)

loop_
_platon_squeeze_void_nr
_platon_squeeze_void_average_x
_platon_squeeze_void_average_y
_platon_squeeze_void_average_z
_platon_squeeze_void_volume
_platon_squeeze_void_count_electrons
_platon_squeeze_void_content
1 0.000 0.000 -0.009 699 150 ' '
2 0.333 0.667 0.183 712 152 ' '
3 0.667 0.333 0.850 712 152 ' '
